data_2216922
loop_
_publ_author_name
'A. Marx'
'V. Manivannan'
'R. Suresh'
'Charles C. Kanagam'
'B. Sridhar'

_publ_section_title
;
 8-Ethoxy-3-(4-isopropylbenzylidene)-6-methylchroman-4-one
;
_journal_coeditor_code BQ2050
_journal_issue 1
_journal_name_full 'Acta Crystallographica Section E'
_journal_page_first o328
_journal_page_last o328
_journal_paper_doi 10.1107/S1600536807066925
_journal_volume 64
_journal_year 2008
_chemical_formula_iupac 'C22 H24 O3'
_chemical_formula_moiety 'C22 H24 O3'
_chemical_formula_sum 'C22 H24 O3'
_chemical_formula_weight 336.41
_chemical_name_systematic
;
8-Ethoxy-3-(4-isopropylbenzylidene)-6-methylchroman-4-one
;
_space_group_IT_number 14
_symmetry_cell_setting monoclinic
_symmetry_space_group_name_Hall '-P 2yn'
_symmetry_space_group_name_H-M 'P 1 21/n 1'
_atom_sites_solution_hydrogens geom
_atom_sites_solution_primary direct
_atom_sites_solution_secondary difmap
_audit_creation_method SHELXL-97
_cell_angle_alpha 90.00
_cell_angle_beta 99.8730(10)
_cell_angle_gamma 90.00
_cell_formula_units_Z 4
_cell_length_a 10.3568(9)
_cell_length_b 16.8154(15)
_cell_length_c 10.8962(10)
_cell_measurement_temperature 295(2)
_cell_measurement_theta_max 27.22
_cell_measurement_theta_min 1.86
_cell_volume 1869.5(3)
_computing_cell_refinement 'SAINT (Bruker, 2004)'
_computing_data_collection 'SMART (Bruker, 2004)'
_computing_data_reduction 'SAINT (Bruker, 2004)'
_computing_molecular_graphics 'PLATON (Spek, 2003)'
_computing_publication_material 'SHELXL97 (Sheldrick, 1997)'
_computing_structure_refinement 'SHELXL97 (Sheldrick, 1997)'
_computing_structure_solution 'SHELXS97 (Sheldrick, 1997)'
_diffrn_ambient_temperature 295(2)
_diffrn_measured_fraction_theta_full 0.999
_diffrn_measured_fraction_theta_max 0.969
_diffrn_measurement_device_type 'Bruker SMART APEX area-detector'
_diffrn_measurement_method '\w and \f'
_diffrn_radiation_monochromator graphite
_diffrn_radiation_source 'fine-focus sealed tube'
_diffrn_radiation_type MoK\a
_diffrn_radiation_wavelength 0.71073
_diffrn_reflns_av_R_equivalents 0.0256
_diffrn_reflns_av_sigmaI/netI 0.0189
_diffrn_reflns_limit_h_max 13
_diffrn_reflns_limit_h_min -13
_diffrn_reflns_limit_k_max 21
_diffrn_reflns_limit_k_min -21
_diffrn_reflns_limit_l_max 14
_diffrn_reflns_limit_l_min -14
_diffrn_reflns_number 21105
_diffrn_reflns_theta_full 25.00
_diffrn_reflns_theta_max 28.02
_diffrn_reflns_theta_min 2.25
_diffrn_standards_interval_time 0
_diffrn_standards_number 0
_exptl_absorpt_coefficient_mu 0.078
_exptl_absorpt_correction_T_max 0.9876
_exptl_absorpt_correction_T_min 0.9830
_exptl_absorpt_correction_type multi-scan
_exptl_absorpt_process_details '(SADABS; Sheldrick, 1996)'
_exptl_crystal_colour colourless
_exptl_crystal_density_diffrn 1.195
_exptl_crystal_density_method 'not measured'
_exptl_crystal_description block
_exptl_crystal_F_000 720
_exptl_crystal_size_max 0.22
_exptl_crystal_size_mid 0.18
_exptl_crystal_size_min 0.16
_refine_diff_density_max 0.230
_refine_diff_density_min -0.138
_refine_ls_extinction_method none
_refine_ls_goodness_of_fit_ref 1.022
_refine_ls_hydrogen_treatment constr
_refine_ls_matrix_type full
_refine_ls_number_parameters 256
_refine_ls_number_reflns 4385
_refine_ls_number_restraints 4
_refine_ls_restrained_S_all 1.025
_refine_ls_R_factor_all 0.0714
_refine_ls_R_factor_gt 0.0542
_refine_ls_shift/su_max 0.000
_refine_ls_shift/su_mean 0.000
_refine_ls_structure_factor_coef Fsqd
_refine_ls_weighting_details 'calc w=1/[\s^2^(Fo^2^)+(0.0767P)^2^+0.3281P] where P=(Fo^2^+2Fc^2^)/3'
_refine_ls_weighting_scheme calc
_refine_ls_wR_factor_gt 0.1451
_refine_ls_wR_factor_ref 0.1584
_reflns_number_gt 3220
_reflns_number_total 4385
_reflns_threshold_expression I>2\s(I)
_cod_data_source_file bq2050.cif
_cod_data_source_block I
_cod_original_sg_symbol_H-M 'P 21/n'
_cod_database_code 2216922
_cod_database_fobs_code 2216922

loop_
_symmetry_equiv_pos_as_xyz
'x, y, z'
'-x+1/2, y+1/2, -z+1/2'
'-x, -y, -z'
'x-1/2, -y-1/2, z-1/2'

loop_
_atom_site_type_symbol
_atom_site_label
_atom_site_fract_x
_atom_site_fract_y
_atom_site_fract_z
_atom_site_U_iso_or_equiv
_atom_site_adp_type
_atom_site_calc_flag
_atom_site_refinement_flags
_atom_site_occupancy
_atom_site_disorder_assembly
_atom_site_disorder_group
C C1 1.16222(14) 0.18147(9) 1.10909(13) 0.0528(3) Uani d . 1 . .
C C2 1.27835(14) 0.22634(9) 1.13210(14) 0.0554(4) Uani d . 1 . .
C C3 1.38353(15) 0.19764(10) 1.21563(14) 0.0607(4) Uani d . 1 . .
H H3 1.4607 0.2270 1.2304 0.073 Uiso calc R 1 . .
C C4 1.37726(16) 0.12575(10) 1.27856(15) 0.0630(4) Uani d . 1 . .
C C5 1.26264(17) 0.08359(10) 1.25682(15) 0.0636(4) Uani d . 1 . .
H H5 1.2568 0.0361 1.2992 0.076 Uiso calc R 1 . .
C C6 1.15337(15) 0.11036(9) 1.17194(14) 0.0555(4) Uani d . 1 . .
C C7 1.02883(16) 0.06564(9) 1.15305(14) 0.0587(4) Uani d . 1 . .
C C8 0.92415(15) 0.09672(9) 1.05370(14) 0.0568(4) Uani d . 1 . .
C C9 0.96801(16) 0.15548(10) 0.96569(15) 0.0631(4) Uani d . 1 . .
H H9A 1.0068 0.1268 0.9039 0.076 Uiso calc R 1 . .
H H9B 0.8919 0.1837 0.9224 0.076 Uiso calc R 1 . .
C C10 0.80031(16) 0.07161(10) 1.04848(15) 0.0621(4) Uani d . 1 . .
H H10 0.7877 0.0351 1.1094 0.075 Uiso calc R 1 . .
C C11 0.68243(16) 0.09345(10) 0.96090(16) 0.0621(4) Uani d . 1 A .
C C12 0.56167(19) 0.09445(13) 1.0015(2) 0.0835(6) Uani d . 1 . .
H H12 0.5574 0.0804 1.0833 0.100 Uiso calc R 1 . .
C C13 0.4489(2) 0.11585(16) 0.9224(3) 0.1030(8) Uani d . 1 A .
H H13 0.3702 0.1166 0.9525 0.124 Uiso calc R 1 . .
C C14 0.4489(2) 0.13620(13) 0.7997(2) 0.0946(7) Uani d . 1 . .
C C15 0.5682(2) 0.13326(12) 0.7588(2) 0.0844(6) Uani d . 1 A .
H H15 0.5714 0.1461 0.6763 0.101 Uiso calc R 1 . .
C C16 0.68203(18) 0.11198(11) 0.83633(17) 0.0713(5) Uani d . 1 . .
H H16 0.7601 0.1099 0.8050 0.086 Uiso calc R 1 A .
C C17 0.3423(5) 0.1672(3) 0.6930(5) 0.0724(14) Uani d PD 0.520(10) A 1
H H17 0.3805 0.1842 0.6209 0.087 Uiso calc PR 0.520(10) A 1
C C18 0.2693(9) 0.2337(4) 0.7420(8) 0.091(2) Uani d PD 0.520(10) A 1
H H18A 0.3260 0.2789 0.7596 0.136 Uiso calc PR 0.520(10) A 1
H H18B 0.2403 0.2168 0.8169 0.136 Uiso calc PR 0.520(10) A 1
H H18C 0.1948 0.2480 0.6807 0.136 Uiso calc PR 0.520(10) A 1
C C19 0.2513(8) 0.0950(5) 0.6613(10) 0.107(3) Uani d PD 0.520(10) A 1
H H19A 0.2994 0.0521 0.6323 0.160 Uiso calc PR 0.520(10) A 1
H H19B 0.1792 0.1094 0.5974 0.160 Uiso calc PR 0.520(10) A 1
H H19C 0.2184 0.0784 0.7345 0.160 Uiso calc PR 0.520(10) A 1
C C171 0.3016(5) 0.1501(3) 0.7409(6) 0.0780(16) Uani d PD 0.480(10) A 2
H H171 0.2387 0.1293 0.7905 0.094 Uiso calc PR 0.480(10) A 2
C C181 0.2898(16) 0.2399(6) 0.7148(16) 0.176(7) Uani d PD 0.480(10) A 2
H H18D 0.3035 0.2684 0.7922 0.263 Uiso calc PR 0.480(10) A 2
H H18E 0.2039 0.2515 0.6696 0.263 Uiso calc PR 0.480(10) A 2
H H18F 0.3545 0.2557 0.6662 0.263 Uiso calc PR 0.480(10) A 2
C C191 0.2836(11) 0.1179(9) 0.6070(8) 0.150(5) Uani d PD 0.480(10) A 2
H H19D 0.2892 0.0609 0.6090 0.225 Uiso calc PR 0.480(10) A 2
H H19E 0.3510 0.1390 0.5658 0.225 Uiso calc PR 0.480(10) A 2
H H19F 0.1993 0.1337 0.5626 0.225 Uiso calc PR 0.480(10) A 2
C C20 1.4972(2) 0.09598(14) 1.36590(19) 0.0858(6) Uani d . 1 . .
H H20A 1.4713 0.0568 1.4210 0.129 Uiso calc R 1 . .
H H20B 1.5390 0.1397 1.4138 0.129 Uiso calc R 1 . .
H H20C 1.5573 0.0726 1.3183 0.129 Uiso calc R 1 . .
C C22 1.39808(17) 0.33615(11) 1.06840(18) 0.0725(5) Uani d . 1 . .
H H22A 1.4609 0.3015 1.0385 0.087 Uiso calc R 1 . .
H H22B 1.4340 0.3525 1.1527 0.087 Uiso calc R 1 . .
C C23 1.3708(2) 0.40699(12) 0.9860(2) 0.0940(7) Uani d . 1 . .
H H23A 1.3325 0.3902 0.9036 0.141 Uiso calc R 1 . .
H H23B 1.4512 0.4348 0.9830 0.141 Uiso calc R 1 . .
H H23C 1.3111 0.4417 1.0183 0.141 Uiso calc R 1 . .
O O1 1.06117(10) 0.21232(6) 1.02605(10) 0.0640(3) Uani d . 1 . .
O O2 1.01289(13) 0.00744(8) 1.21616(12) 0.0782(4) Uani d . 1 . .
O O3 1.27649(10) 0.29549(7) 1.06605(11) 0.0669(3) Uani d . 1 . .

loop_
_atom_site_aniso_label
_atom_site_aniso_U_11
_atom_site_aniso_U_22
_atom_site_aniso_U_33
_atom_site_aniso_U_12
_atom_site_aniso_U_13
_atom_site_aniso_U_23
C1 0.0486(8) 0.0529(8) 0.0538(8) 0.0013(6) -0.0002(6) -0.0003(6)
C2 0.0514(8) 0.0528(8) 0.0596(8) -0.0002(6) 0.0030(6) -0.0019(6)
C3 0.0490(8) 0.0660(9) 0.0636(9) -0.0004(7) -0.0003(7) -0.0083(7)
C4 0.0599(9) 0.0664(9) 0.0580(9) 0.0099(7) -0.0029(7) -0.0024(7)
C5 0.0696(10) 0.0583(9) 0.0588(9) 0.0072(7) -0.0005(7) 0.0059(7)
C6 0.0576(8) 0.0535(8) 0.0535(8) 0.0008(6) 0.0037(6) 0.0002(6)
C7 0.0636(9) 0.0543(8) 0.0570(8) -0.0022(7) 0.0067(7) 0.0036(7)
C8 0.0577(9) 0.0546(8) 0.0557(8) -0.0063(6) 0.0028(6) -0.0002(6)
C9 0.0585(9) 0.0649(9) 0.0605(9) -0.0138(7) -0.0053(7) 0.0080(7)
C10 0.0630(9) 0.0598(9) 0.0626(9) -0.0092(7) 0.0081(7) 0.0016(7)
C11 0.0571(9) 0.0582(9) 0.0687(10) -0.0089(7) 0.0041(7) -0.0073(7)
C12 0.0677(11) 0.1012(15) 0.0823(12) -0.0061(10) 0.0152(9) -0.0173(11)
C13 0.0573(11) 0.1235(19) 0.125(2) 0.0081(11) 0.0063(12) -0.0504(16)
C14 0.0822(14) 0.0752(13) 0.1122(17) 0.0145(10) -0.0234(12) -0.0352(12)
C15 0.0834(14) 0.0780(12) 0.0816(12) -0.0117(10) -0.0150(10) -0.0032(10)
C16 0.0630(10) 0.0764(11) 0.0705(10) -0.0161(8) 0.0004(8) -0.0039(8)
C17 0.050(2) 0.086(3) 0.079(3) -0.0014(19) 0.0047(18) 0.002(2)
C18 0.088(4) 0.084(4) 0.091(3) 0.033(3) -0.011(3) -0.017(3)
C19 0.069(3) 0.087(3) 0.150(8) -0.011(2) -0.024(4) -0.006(4)
C171 0.052(2) 0.082(3) 0.103(4) -0.003(2) 0.020(2) 0.000(3)
C181 0.164(10) 0.089(6) 0.253(16) -0.004(6) -0.023(9) 0.054(7)
C191 0.100(7) 0.194(13) 0.133(7) 0.046(7) -0.045(5) -0.088(8)
C20 0.0715(12) 0.0963(14) 0.0802(12) 0.0151(10) -0.0134(9) 0.0089(10)
C22 0.0577(9) 0.0707(11) 0.0840(11) -0.0181(8) -0.0025(8) 0.0016(9)
C23 0.0835(14) 0.0758(12) 0.1151(17) -0.0291(10) -0.0043(12) 0.0166(11)
O1 0.0531(6) 0.0561(6) 0.0748(7) -0.0085(4) -0.0115(5) 0.0130(5)
O2 0.0812(8) 0.0705(8) 0.0798(8) -0.0099(6) 0.0050(6) 0.0233(6)
O3 0.0513(6) 0.0614(6) 0.0832(8) -0.0095(5) -0.0023(5) 0.0121(5)

loop_
_atom_type_symbol
_atom_type_description
_atom_type_scat_dispersion_real
_atom_type_scat_dispersion_imag
_atom_type_scat_source
C C 0.0033 0.0016 'International Tables Vol C Tables 4.2.6.8 and 6.1.1.4'
H H 0.0000 0.0000 'International Tables Vol C Tables 4.2.6.8 and 6.1.1.4'
O O 0.0106 0.0060 'International Tables Vol C Tables 4.2.6.8 and 6.1.1.4'

loop_
_geom_angle_atom_site_label_1
_geom_angle_atom_site_label_2
_geom_angle_atom_site_label_3
_geom_angle
_geom_angle_publ_flag
O1 C1 C6 123.15(13) y
O1 C1 C2 116.76(13) y
C6 C1 C2 120.07(13) ?
O3 C2 C3 125.65(14) y
O3 C2 C1 115.38(13) y
C3 C2 C1 118.96(14) ?
C2 C3 C4 121.87(15) ?
C2 C3 H3 119.1 ?
C4 C3 H3 119.1 ?
C5 C4 C3 118.40(14) ?
C5 C4 C20 122.08(17) ?
C3 C4 C20 119.50(16) ?
C4 C5 C6 121.61(15) ?
C4 C5 H5 119.2 ?
C6 C5 H5 119.2 ?
C1 C6 C5 119.07(14) ?
C1 C6 C7 119.98(13) ?
C5 C6 C7 120.90(14) ?
O2 C7 C6 121.86(15) y
O2 C7 C8 122.52(15) y
C6 C7 C8 115.61(13) ?
C10 C8 C7 119.45(14) ?
C10 C8 C9 124.88(14) ?
C7 C8 C9 115.66(13) ?
O1 C9 C8 113.53(12) y
O1 C9 H9A 108.9 ?
C8 C9 H9A 108.9 ?
O1 C9 H9B 108.9 ?
C8 C9 H9B 108.9 ?
H9A C9 H9B 107.7 ?
C8 C10 C11 129.32(15) ?
C8 C10 H10 115.3 ?
C11 C10 H10 115.3 ?
C16 C11 C12 116.94(17) ?
C16 C11 C10 123.74(15) ?
C12 C11 C10 119.30(16) ?
C13 C12 C11 121.0(2) ?
C13 C12 H12 119.5 ?
C11 C12 H12 119.5 ?
C12 C13 C14 122.1(2) ?
C12 C13 H13 119.0 ?
C14 C13 H13 119.0 ?
C13 C14 C15 116.85(19) ?
C13 C14 C17 133.8(3) ?
C15 C14 C17 109.3(3) ?
C13 C14 C171 105.8(4) ?
C15 C14 C171 137.1(4) ?
C16 C15 C14 122.0(2) ?
C16 C15 H15 119.0 ?
C14 C15 H15 119.0 ?
C15 C16 C11 121.08(18) ?
C15 C16 H16 119.5 ?
C11 C16 H16 119.5 ?
C18 C17 C19 109.9(8) ?
C18 C17 C14 108.7(5) ?
C19 C17 C14 103.5(5) ?
C18 C17 H17 111.5 ?
C19 C17 H17 111.5 ?
C14 C17 H17 111.5 ?
C17 C18 H18A 109.5 ?
C17 C18 H18B 109.5 ?
H18A C18 H18B 109.5 ?
C17 C18 H18C 109.5 ?
H18A C18 H18C 109.5 ?
H18B C18 H18C 109.5 ?
C17 C19 H19A 109.5 ?
C17 C19 H19B 109.5 ?
H19A C19 H19B 109.5 ?
C17 C19 H19C 109.5 ?
H19A C19 H19C 109.5 ?
H19B C19 H19C 109.5 ?
C181 C171 C191 100.2(12) ?
C181 C171 C14 105.3(7) ?
C191 C171 C14 106.7(6) ?
C181 C171 H171 114.4 ?
C191 C171 H171 114.4 ?
C14 C171 H171 114.4 ?
C171 C181 H18D 109.5 ?
C171 C181 H18E 109.5 ?
H18D C181 H18E 109.5 ?
C171 C181 H18F 109.5 ?
H18D C181 H18F 109.5 ?
H18E C181 H18F 109.5 ?
C171 C191 H19D 109.5 ?
C171 C191 H19E 109.5 ?
H19D C191 H19E 109.5 ?
C171 C191 H19F 109.5 ?
H19D C191 H19F 109.5 ?
H19E C191 H19F 109.5 ?
C4 C20 H20A 109.5 ?
C4 C20 H20B 109.5 ?
H20A C20 H20B 109.5 ?
C4 C20 H20C 109.5 ?
H20A C20 H20C 109.5 ?
H20B C20 H20C 109.5 ?
O3 C22 C23 107.23(15) y
O3 C22 H22A 110.3 ?
C23 C22 H22A 110.3 ?
O3 C22 H22B 110.3 ?
C23 C22 H22B 110.3 ?
H22A C22 H22B 108.5 ?
C22 C23 H23A 109.5 ?
C22 C23 H23B 109.5 ?
H23A C23 H23B 109.5 ?
C22 C23 H23C 109.5 ?
H23A C23 H23C 109.5 ?
H23B C23 H23C 109.5 ?
C1 O1 C9 115.47(12) y
C2 O3 C22 117.71(12) y

loop_
_geom_bond_atom_site_label_1
_geom_bond_atom_site_label_2
_geom_bond_distance
_geom_bond_publ_flag
C1 O1 1.3632(17) y
C1 C6 1.389(2) ?
C1 C2 1.405(2) ?
C2 O3 1.3659(18) y
C2 C3 1.381(2) ?
C3 C4 1.397(2) ?
C3 H3 0.9300 ?
C4 C5 1.368(2) ?
C4 C20 1.514(2) ?
C5 C6 1.407(2) ?
C5 H5 0.9300 ?
C6 C7 1.477(2) ?
C7 O2 1.2234(19) y
C7 C8 1.489(2) ?
C8 C10 1.342(2) ?
C8 C9 1.501(2) ?
C9 O1 1.4351(18) y
C9 H9A 0.9700 ?
C9 H9B 0.9700 ?
C10 C11 1.462(2) ?
C10 H10 0.9300 ?
C11 C16 1.392(2) ?
C11 C12 1.396(3) ?
C12 C13 1.375(3) ?
C12 H12 0.9300 ?
C13 C14 1.379(4) ?
C13 H13 0.9300 ?
C14 C15 1.384(3) ?
C14 C17 1.550(5) ?
C14 C171 1.568(5) ?
C15 C16 1.375(3) ?
C15 H15 0.9300 ?
C16 H16 0.9300 ?
C17 C18 1.499(6) ?
C17 C19 1.540(6) ?
C17 H17 0.9800 ?
C18 H18A 0.9600 ?
C18 H18B 0.9600 ?
C18 H18C 0.9600 ?
C19 H19A 0.9600 ?
C19 H19B 0.9600 ?
C19 H19C 0.9600 ?
C171 C181 1.536(9) ?
C171 C191 1.538(8) ?
C171 H171 0.9800 ?
C181 H18D 0.9600 ?
C181 H18E 0.9600 ?
C181 H18F 0.9600 ?
C191 H19D 0.9600 ?
C191 H19E 0.9600 ?
C191 H19F 0.9600 ?
C20 H20A 0.9600 ?
C20 H20B 0.9600 ?
C20 H20C 0.9600 ?
C22 O3 1.4294(19) y
C22 C23 1.489(3) ?
C22 H22A 0.9700 ?
C22 H22B 0.9700 ?
C23 H23A 0.9600 ?
C23 H23B 0.9600 ?
C23 H23C 0.9600 ?

loop_
_geom_hbond_atom_site_label_D
_geom_hbond_atom_site_label_H
_geom_hbond_atom_site_label_A
_geom_hbond_site_symmetry_A
_geom_hbond_distance_DH
_geom_hbond_distance_HA
_geom_hbond_distance_DA
_geom_hbond_angle_DHA
_geom_hbond_publ_flag
C9 H9A O2 3_757 0.97 2.60 3.407(2) 141 y
C10 H10 O2 . 0.93 2.47 2.823(2) 103 y

loop_
_geom_torsion_atom_site_label_1
_geom_torsion_atom_site_label_2
_geom_torsion_atom_site_label_3
_geom_torsion_atom_site_label_4
_geom_torsion
O1 C1 C2 O3 -1.1(2)
C6 C1 C2 O3 -179.60(13)
O1 C1 C2 C3 179.92(13)
C6 C1 C2 C3 1.4(2)
O3 C2 C3 C4 -179.43(15)
C1 C2 C3 C4 -0.6(2)
C2 C3 C4 C5 -0.6(2)
C2 C3 C4 C20 178.01(16)
C3 C4 C5 C6 1.0(3)
C20 C4 C5 C6 -177.59(16)
O1 C1 C6 C5 -179.45(14)
C2 C1 C6 C5 -1.1(2)
O1 C1 C6 C7 -1.9(2)
C2 C1 C6 C7 176.48(14)
C4 C5 C6 C1 -0.2(2)
C4 C5 C6 C7 -177.71(15)
C1 C6 C7 O2 -172.15(15)
C5 C6 C7 O2 5.3(3)
C1 C6 C7 C8 7.1(2)
C5 C6 C7 C8 -175.42(14)
O2 C7 C8 C10 14.1(2)
C6 C7 C8 C10 -165.17(15)
O2 C7 C8 C9 -166.14(16)
C6 C7 C8 C9 14.6(2)
C10 C8 C9 O1 138.48(17)
C7 C8 C9 O1 -41.3(2)
C7 C8 C10 C11 179.85(15)
C9 C8 C10 C11 0.1(3)
C8 C10 C11 C16 33.2(3)
C8 C10 C11 C12 -148.30(19)
C16 C11 C12 C13 -2.4(3)
C10 C11 C12 C13 179.00(19)
C11 C12 C13 C14 0.9(3)
C12 C13 C14 C15 0.7(3)
C12 C13 C14 C17 -175.5(3)
C12 C13 C14 C171 175.9(3)
C13 C14 C15 C16 -0.7(3)
C17 C14 C15 C16 176.4(2)
C171 C14 C15 C16 -173.9(3)
C14 C15 C16 C11 -0.9(3)
C12 C11 C16 C15 2.5(3)
C10 C11 C16 C15 -179.04(17)
C13 C14 C17 C18 47.0(8)
C15 C14 C17 C18 -129.5(6)
C171 C14 C17 C18 64.2(8)
C13 C14 C17 C19 -69.9(7)
C15 C14 C17 C19 113.7(7)
C171 C14 C17 C19 -52.7(8)
C13 C14 C171 C181 111.4(9)
C15 C14 C171 C181 -74.9(9)
C17 C14 C171 C181 -55.8(9)
C13 C14 C171 C191 -142.7(9)
C15 C14 C171 C191 31.0(10)
C17 C14 C171 C191 50.1(9)
C6 C1 O1 C9 -26.1(2)
C2 C1 O1 C9 155.44(14)
C8 C9 O1 C1 47.03(19)
C3 C2 O3 C22 9.9(2)
C1 C2 O3 C22 -168.97(14)
C23 C22 O3 C2 177.70(16)
